data_4331086
loop_
_publ_author_name
'Heiko Kulinna'
'Thomas P. Spaniol'
'Laurent Maron'
'Jun Okuda'

_publ_contact_author_address
;
        Institute of Inorganic Chemistry
        RWTH Aachen University
        Landoltweg 1
        D-52056 Aachen
        Germany
;
_publ_contact_author_email jun.okuda@ac.rwth-aachen.de
_publ_contact_author_fax 0049-241-8092644
_publ_contact_author_name 'Jun Okuda'
_publ_contact_author_phone 0049-241-8094645
_publ_section_title
;
 Cationic Zirconium Hydrides Supported by an NNNN-Type Macrocyclic Ligand:
 Synthesis, Structure, and Reactivity
;
_journal_name_full 'Inorganic Chemistry'
_journal_page_first 12462
_journal_page_last 12472
_journal_paper_doi 10.1021/ic301880z
_journal_volume 51
_journal_year 2012
_chemical_formula_moiety 'C22 H54 N8 Zr2, 2(C32 H12 B F24)'
_chemical_formula_sum 'C86 H78 B2 F48 N8 Zr2'
_chemical_formula_weight 2339.62
_chemical_name_systematic
;
 ?
;
_space_group_IT_number 2
_symmetry_cell_setting triclinic
_symmetry_space_group_name_Hall '-P 1'
_symmetry_space_group_name_H-M 'P -1'
_atom_sites_solution_hydrogens geom
_atom_sites_solution_primary direct
_atom_sites_solution_secondary difmap
_audit_creation_method SHELXL-97
_cell_angle_alpha 94.157(4)
_cell_angle_beta 90.002(4)
_cell_angle_gamma 95.107(5)
_cell_formula_units_Z 2
_cell_length_a 13.658(3)
_cell_length_b 17.059(4)
_cell_length_c 20.564(4)
_cell_measurement_reflns_used 2280
_cell_measurement_temperature 100(2)
_cell_measurement_theta_max 20.22
_cell_measurement_theta_min 2.28
_cell_volume 4759.6(18)
_computing_cell_refinement 'Bruker SMART (2001)'
_computing_data_collection 'Bruker SMART (2001)'
_computing_data_reduction 'Bruker SAINT+ (1999)'
_computing_molecular_graphics 'ORTEP-III (Farrugia, 1999)'
_computing_structure_refinement 'SHELXL-97 (Sheldrick, 1997)'
_computing_structure_solution 'SIR-92 (Altomare 1992)'
_diffrn_ambient_temperature 100(2)
_diffrn_measured_fraction_theta_full 0.995
_diffrn_measured_fraction_theta_max 0.995
_diffrn_measurement_device_type 'APEX Area Detector'
_diffrn_measurement_method 'omega scans'
_diffrn_radiation_monochromator 'multilayer optics'
_diffrn_radiation_source 'INCOATEC microsource'
_diffrn_radiation_type MoK\a
_diffrn_radiation_wavelength 0.71073
_diffrn_reflns_av_R_equivalents 0.1174
_diffrn_reflns_av_sigmaI/netI 0.1375
_diffrn_reflns_limit_h_max 17
_diffrn_reflns_limit_h_min -17
_diffrn_reflns_limit_k_max 21
_diffrn_reflns_limit_k_min -21
_diffrn_reflns_limit_l_max 25
_diffrn_reflns_limit_l_min -25
_diffrn_reflns_number 56956
_diffrn_reflns_theta_full 26.42
_diffrn_reflns_theta_max 26.42
_diffrn_reflns_theta_min 0.99
_exptl_absorpt_coefficient_mu 0.362
_exptl_absorpt_correction_T_max 0.9957
_exptl_absorpt_correction_T_min 0.8837
_exptl_absorpt_correction_type multi-scan
_exptl_absorpt_process_details 'Bruker Sadabs'
_exptl_crystal_colour yellow
_exptl_crystal_density_diffrn 1.633
_exptl_crystal_description plate
_exptl_crystal_F_000 2344
_exptl_crystal_size_max 0.35
_exptl_crystal_size_mid 0.03
_exptl_crystal_size_min 0.01
_refine_diff_density_max 2.188
_refine_diff_density_min -1.326
_refine_diff_density_rms 0.119
_refine_ls_extinction_method none
_refine_ls_goodness_of_fit_ref 1.038
_refine_ls_hydrogen_treatment mixed
_refine_ls_matrix_type full
_refine_ls_number_parameters 1333
_refine_ls_number_reflns 19473
_refine_ls_number_restraints 0
_refine_ls_restrained_S_all 1.038
_refine_ls_R_factor_all 0.1651
_refine_ls_R_factor_gt 0.0905
_refine_ls_shift/su_max 0.001
_refine_ls_shift/su_mean 0.000
_refine_ls_structure_factor_coef Fsqd
_refine_ls_weighting_details 'calc w=1/[\s^2^(Fo^2^)+(0.1075P)^2^+6.6682P] where P=(Fo^2^+2Fc^2^)/3'
_refine_ls_weighting_scheme calc
_refine_ls_wR_factor_gt 0.2187
_refine_ls_wR_factor_ref 0.2650
_reflns_number_gt 10385
_reflns_number_total 19473
_reflns_threshold_expression >2sigma(I)
_cod_data_source_file ic301880z_si_002_4.cif
_cod_data_source_block 3b
_cod_original_sg_symbol_Hall -P1
_cod_database_code 4331086

loop_
_symmetry_equiv_pos_as_xyz
'x, y, z'
'-x, -y, -z'

loop_
_atom_site_label
_atom_site_type_symbol
_atom_site_fract_x
_atom_site_fract_y
_atom_site_fract_z
_atom_site_U_iso_or_equiv
_atom_site_adp_type
_atom_site_occupancy
_atom_site_symmetry_multiplicity
_atom_site_calc_flag
_atom_site_refinement_flags
Zr1 Zr 1.08817(5) 0.25755(5) 0.26040(4) 0.0407(2) Uani 1 1 d .
Zr2 Zr 0.88249(5) 0.24746(4) 0.22783(3) 0.02965(19) Uani 1 1 d .
H1C H 0.957(5) 0.260(4) 0.306(3) 0.036 Uiso 1 1 d .
H1B H 1.015(5) 0.232(4) 0.183(3) 0.036 Uiso 1 1 d .
H1A H 0.982(5) 0.174(4) 0.250(3) 0.036 Uiso 1 1 d .
H1D H 0.978(5) 0.340(4) 0.246(3) 0.036 Uiso 1 1 d .
F1 F 1.0957(4) 0.2466(4) 1.0095(3) 0.0799(17) Uani 1 1 d .
F2 F 1.2073(3) 0.2630(4) 0.9409(3) 0.109(3) Uani 1 1 d .
F3 F 1.0993(5) 0.3459(3) 0.9582(4) 0.113(3) Uani 1 1 d .
F4 F 1.1470(4) 0.1326(4) 0.7227(3) 0.113(3) Uani 1 1 d .
F5 F 1.0660(7) 0.0348(3) 0.7477(4) 0.159(4) Uani 1 1 d .
F6 F 1.0095(5) 0.1083(5) 0.6881(3) 0.140(4) Uani 1 1 d .
F7 F 0.7037(5) 0.0077(3) 0.6329(3) 0.0826(18) Uani 1 1 d .
F8 F 0.5630(5) 0.0423(3) 0.6069(3) 0.092(2) Uani 1 1 d .
F9 F 0.5817(4) -0.0199(3) 0.6922(2) 0.0698(15) Uani 1 1 d .
F10 F 0.7144(3) 0.3716(3) 0.6716(3) 0.0618(14) Uani 1 1 d .
F11 F 0.5793(4) 0.3225(3) 0.6293(2) 0.0651(15) Uani 1 1 d .
F12 F 0.5829(4) 0.3756(3) 0.7254(2) 0.0578(13) Uani 1 1 d .
F13 F 0.9083(4) -0.0667(3) 0.9968(2) 0.0668(15) Uani 1 1 d .
F14 F 0.8960(4) 0.0334(3) 1.0612(2) 0.0657(14) Uani 1 1 d .
F15 F 0.8010(4) -0.0694(4) 1.0720(3) 0.0830(19) Uani 1 1 d .
F16 F 0.4845(3) -0.0997(3) 0.9616(2) 0.0524(12) Uani 1 1 d .
F17 F 0.5262(3) -0.1106(2) 0.8610(2) 0.0498(11) Uani 1 1 d .
F18 F 0.4491(3) -0.0129(2) 0.8981(2) 0.0477(11) Uani 1 1 d .
F19 F 0.5289(3) 0.2819(3) 1.0861(2) 0.0537(12) Uani 1 1 d .
F20 F 0.4656(4) 0.3728(3) 1.0383(2) 0.0637(14) Uani 1 1 d .
F21 F 0.4413(3) 0.2523(3) 1.0004(2) 0.0578(13) Uani 1 1 d .
F22 F 0.8173(6) 0.4923(3) 0.8844(3) 0.120(3) Uani 1 1 d .
F23 F 0.8667(5) 0.4873(4) 0.9776(5) 0.139(3) Uani 1 1 d .
F24 F 0.7375(4) 0.5380(3) 0.9624(4) 0.102(2) Uani 1 1 d .
F25 F 0.4388(5) 0.1096(3) 0.7671(3) 0.090(2) Uani 1 1 d .
F26 F 0.4496(5) 0.1572(3) 0.8619(3) 0.114(3) Uani 1 1 d .
F27 F 0.3131(3) 0.1133(3) 0.8219(3) 0.091(2) Uani 1 1 d .
F28 F 0.4515(6) 0.4368(3) 0.9048(3) 0.118(3) Uani 1 1 d .
F29 F 0.4558(5) 0.5028(4) 0.8197(3) 0.100(2) Uani 1 1 d .
F30 F 0.3271(5) 0.4802(4) 0.8691(3) 0.106(3) Uani 1 1 d .
F31 F 0.0096(4) 0.3729(3) 0.8175(2) 0.0724(16) Uani 1 1 d .
F32 F -0.1242(3) 0.3802(4) 0.7694(3) 0.0784(17) Uani 1 1 d .
F33 F -0.0054(4) 0.4681(3) 0.7621(3) 0.0818(18) Uani 1 1 d .
F34 F -0.0706(5) 0.1493(3) 0.5485(4) 0.122(3) Uani 1 1 d .
F35 F -0.0596(4) 0.2469(4) 0.4912(3) 0.096(2) Uani 1 1 d .
F36 F -0.1760(3) 0.2359(4) 0.5582(3) 0.0810(17) Uani 1 1 d .
F37 F 0.1019(3) 0.5315(3) 0.5143(3) 0.0743(16) Uani 1 1 d .
F38 F 0.1917(5) 0.6348(3) 0.5374(3) 0.107(3) Uani 1 1 d .
F39 F 0.2122(3) 0.5693(3) 0.4492(2) 0.0627(14) Uani 1 1 d .
F40 F 0.5619(3) 0.5965(2) 0.5539(2) 0.0458(11) Uani 1 1 d .
F41 F 0.5926(3) 0.5006(2) 0.6088(2) 0.0483(11) Uani 1 1 d .
F42 F 0.5280(3) 0.5993(3) 0.6556(2) 0.0528(12) Uani 1 1 d .
F43 F 0.2850(4) -0.0324(3) 0.5261(3) 0.0806(18) Uani 1 1 d .
F44 F 0.1940(5) 0.0137(3) 0.6013(3) 0.0806(18) Uani 1 1 d .
F45 F 0.1558(5) 0.0195(3) 0.5027(4) 0.110(2) Uani 1 1 d .
F46 F 0.5756(4) 0.2531(3) 0.4839(3) 0.0755(17) Uani 1 1 d .
F47 F 0.5448(4) 0.1375(3) 0.4390(3) 0.0675(15) Uani 1 1 d .
F48 F 0.4802(4) 0.2336(3) 0.4031(3) 0.0824(18) Uani 1 1 d .
N1 N 1.2179(5) 0.3085(4) 0.2191(3) 0.0542(18) Uani 1 1 d .
N2 N 1.1449(5) 0.3672(4) 0.3323(4) 0.063(2) Uani 1 1 d .
N3 N 1.1576(5) 0.2027(4) 0.3455(3) 0.0473(16) Uani 1 1 d .
N4 N 1.1646(5) 0.1495(4) 0.2088(3) 0.060(2) Uani 1 1 d .
N5 N 0.7882(5) 0.1716(4) 0.1695(3) 0.0484(17) Uani 1 1 d .
N6 N 0.8578(5) 0.3151(5) 0.1319(3) 0.0551(19) Uani 1 1 d .
N7 N 0.7684(5) 0.3378(4) 0.2603(3) 0.0457(16) Uani 1 1 d .
N8 N 0.7734(5) 0.1773(4) 0.2971(3) 0.0477(16) Uani 1 1 d .
B1 B 0.7601(5) 0.1830(4) 0.8712(3) 0.0254(16) Uani 1 1 d .
B2 B 0.2699(5) 0.3169(4) 0.6305(3) 0.0257(16) Uani 1 1 d .
C1 C 1.2624(7) 0.3873(6) 0.2423(5) 0.073(3) Uani 1 1 d .
H1F H 1.3269 0.3826 0.2629 0.087 Uiso 1 1 calc R
H1E H 1.2732 0.4204 0.2049 0.087 Uiso 1 1 calc R
C2 C 1.1985(9) 0.4240(6) 0.2889(6) 0.098(4) Uani 1 1 d .
H2A H 1.1496 0.4507 0.2651 0.117 Uiso 1 1 calc R
H2B H 1.2382 0.4650 0.3166 0.117 Uiso 1 1 calc R
C3 C 1.2154(8) 0.3402(6) 0.3777(5) 0.088(4) Uani 1 1 d .
H3A H 1.2255 0.3794 0.4155 0.105 Uiso 1 1 calc R
H3B H 1.2794 0.3364 0.3556 0.105 Uiso 1 1 calc R
C4 C 1.1803(6) 0.2612(5) 0.4012(4) 0.055(2) Uani 1 1 d .
H4B H 1.2317 0.2429 0.4289 0.066 Uiso 1 1 calc R
H4A H 1.1207 0.2663 0.4280 0.066 Uiso 1 1 calc R
C5 C 1.2500(7) 0.1729(6) 0.3170(5) 0.074(3) Uani 1 1 d .
H5B H 1.2824 0.1443 0.3500 0.089 Uiso 1 1 calc R
H5A H 1.2957 0.2184 0.3063 0.089 Uiso 1 1 calc R
C6 C 1.2292(9) 0.1175(7) 0.2551(5) 0.106(5) Uani 1 1 d .
H6B H 1.2923 0.1080 0.2335 0.127 Uiso 1 1 calc R
H6A H 1.1984 0.0661 0.2677 0.127 Uiso 1 1 calc R
C7 C 1.2279(7) 0.1902(6) 0.1526(5) 0.074(3) Uani 1 1 d .
H7B H 1.2758 0.1540 0.1349 0.089 Uiso 1 1 calc R
H7A H 1.1838 0.2005 0.1166 0.089 Uiso 1 1 calc R
C8 C 1.2816(7) 0.2663(7) 0.1790(6) 0.092(4) Uani 1 1 d .
H8B H 1.3397 0.2553 0.2046 0.111 Uiso 1 1 calc R
H8A H 1.3047 0.2980 0.1426 0.111 Uiso 1 1 calc R
C9 C 1.0673(7) 0.4096(6) 0.3682(6) 0.091(4) Uani 1 1 d .
H9B H 1.0258 0.3721 0.3925 0.137 Uiso 1 1 calc R
H9A H 1.0268 0.4333 0.3370 0.137 Uiso 1 1 calc R
H9C H 1.0987 0.4512 0.3987 0.137 Uiso 1 1 calc R
C10 C 1.0993(7) 0.1319(6) 0.3703(5) 0.077(3) Uani 1 1 d .
H10C H 1.1350 0.1127 0.4064 0.116 Uiso 1 1 calc R
H10B H 1.0900 0.0900 0.3350 0.116 Uiso 1 1 calc R
H10A H 1.0351 0.1468 0.3855 0.116 Uiso 1 1 calc R
C11 C 1.1026(6) 0.0857(5) 0.1734(4) 0.060(2) Uani 1 1 d .
H11C H 1.1434 0.0442 0.1570 0.090 Uiso 1 1 calc R
H11A H 1.0702 0.1066 0.1366 0.090 Uiso 1 1 calc R
H11B H 1.0527 0.0636 0.2028 0.090 Uiso 1 1 calc R
C12 C 0.7596(6) 0.1865(6) 0.1045(4) 0.062(3) Uani 1 1 d .
H12A H 0.6925 0.2042 0.1046 0.075 Uiso 1 1 calc R
H12B H 0.7599 0.1377 0.0753 0.075 Uiso 1 1 calc R
C13 C 0.8324(7) 0.2498(6) 0.0810(4) 0.064(3) Uani 1 1 d .
H13B H 0.8932 0.2258 0.0672 0.076 Uiso 1 1 calc R
H13A H 0.8046 0.2717 0.0425 0.076 Uiso 1 1 calc R
C14 C 0.7749(6) 0.3659(6) 0.1429(4) 0.065(3) Uani 1 1 d .
H14A H 0.7346 0.3626 0.1026 0.078 Uiso 1 1 calc R
H14B H 0.8022 0.4214 0.1515 0.078 Uiso 1 1 calc R
C15 C 0.7086(6) 0.3426(6) 0.1998(4) 0.059(2) Uani 1 1 d .
H15B H 0.6604 0.3821 0.2081 0.071 Uiso 1 1 calc R
H15A H 0.6717 0.2908 0.1883 0.071 Uiso 1 1 calc R
C16 C 0.7008(6) 0.3012(5) 0.3116(4) 0.051(2) Uani 1 1 d .
H16B H 0.7315 0.3136 0.3552 0.062 Uiso 1 1 calc R
H16A H 0.6377 0.3256 0.3117 0.062 Uiso 1 1 calc R
C17 C 0.6812(6) 0.2161(5) 0.3005(4) 0.057(2) Uani 1 1 d .
H17A H 0.6440 0.2035 0.2592 0.069 Uiso 1 1 calc R
H17B H 0.6403 0.1957 0.3364 0.069 Uiso 1 1 calc R
C18 C 0.7554(7) 0.0973(5) 0.2632(5) 0.063(3) Uani 1 1 d .
H18B H 0.8154 0.0690 0.2657 0.076 Uiso 1 1 calc R
H18A H 0.7016 0.0668 0.2852 0.076 Uiso 1 1 calc R
C19 C 0.7287(7) 0.1029(6) 0.1941(5) 0.076(3) Uani 1 1 d .
H19B H 0.6578 0.1100 0.1904 0.091 Uiso 1 1 calc R
H19A H 0.7420 0.0539 0.1681 0.091 Uiso 1 1 calc R
C20 C 0.9421(7) 0.3664(6) 0.1085(4) 0.069(3) Uani 1 1 d .
H20A H 0.9203 0.3957 0.0727 0.104 Uiso 1 1 calc R
H20B H 0.9940 0.3337 0.0931 0.104 Uiso 1 1 calc R
H20C H 0.9675 0.4037 0.1444 0.104 Uiso 1 1 calc R
C21 C 0.8080(7) 0.4161(4) 0.2870(5) 0.063(3) Uani 1 1 d .
H21B H 0.8475 0.4425 0.2538 0.094 Uiso 1 1 calc R
H21C H 0.8493 0.4108 0.3251 0.094 Uiso 1 1 calc R
H21A H 0.7536 0.4476 0.3000 0.094 Uiso 1 1 calc R
C22 C 0.8067(6) 0.1693(5) 0.3659(4) 0.059(2) Uani 1 1 d .
H22B H 0.8248 0.2218 0.3873 0.088 Uiso 1 1 calc R
H22C H 0.8638 0.1383 0.3651 0.088 Uiso 1 1 calc R
H22A H 0.7532 0.1425 0.3899 0.088 Uiso 1 1 calc R
C23 C 0.8796(4) 0.1901(3) 0.8611(3) 0.0230(13) Uani 1 1 d .
C24 C 0.9481(5) 0.2269(4) 0.9066(3) 0.0316(15) Uani 1 1 d .
H24 H 0.9242 0.2527 0.9452 0.038 Uiso 1 1 calc R
C25 C 1.0483(5) 0.2276(4) 0.8985(3) 0.0338(16) Uani 1 1 d .
C26 C 1.0862(5) 0.1900(4) 0.8439(3) 0.0350(16) Uani 1 1 d .
H26 H 1.1552 0.1899 0.8381 0.042 Uiso 1 1 calc R
C27 C 1.0215(5) 0.1523(4) 0.7977(3) 0.0292(15) Uani 1 1 d .
C28 C 0.9214(4) 0.1532(4) 0.8060(3) 0.0261(14) Uani 1 1 d .
H28 H 0.8789 0.1277 0.7729 0.031 Uiso 1 1 calc R
C29 C 1.1147(6) 0.2725(5) 0.9493(4) 0.052(2) Uani 1 1 d .
C30 C 1.0601(5) 0.1080(4) 0.7402(4) 0.0401(18) Uani 1 1 d .
C31 C 0.7069(4) 0.1819(4) 0.7992(3) 0.0214(13) Uani 1 1 d .
C32 C 0.6856(4) 0.1132(4) 0.7582(3) 0.0267(14) Uani 1 1 d .
H32 H 0.7001 0.0641 0.7730 0.032 Uiso 1 1 calc R
C33 C 0.6444(5) 0.1143(4) 0.6969(3) 0.0353(17) Uani 1 1 d .
C34 C 0.6251(5) 0.1832(4) 0.6714(3) 0.0307(15) Uani 1 1 d .
H34 H 0.5977 0.1835 0.6290 0.037 Uiso 1 1 calc R
C35 C 0.6469(4) 0.2526(4) 0.7100(3) 0.0267(14) Uani 1 1 d .
C36 C 0.6860(4) 0.2508(4) 0.7724(3) 0.0269(14) Uani 1 1 d .
H36 H 0.6989 0.2993 0.7980 0.032 Uiso 1 1 calc R
C37 C 0.6217(7) 0.0365(5) 0.6574(4) 0.057(2) Uani 1 1 d .
C38 C 0.6314(5) 0.3290(4) 0.6848(3) 0.0313(15) Uani 1 1 d .
C39 C 0.7323(4) 0.1006(4) 0.9061(3) 0.0235(14) Uani 1 1 d .
C40 C 0.7959(4) 0.0697(4) 0.9500(3) 0.0249(14) Uani 1 1 d .
H40 H 0.8595 0.0960 0.9576 0.030 Uiso 1 1 calc R
C41 C 0.7699(5) 0.0035(4) 0.9821(3) 0.0292(15) Uani 1 1 d .
C42 C 0.6807(5) -0.0399(4) 0.9714(3) 0.0318(16) Uani 1 1 d .
H42 H 0.6645 -0.0871 0.9924 0.038 Uiso 1 1 calc R
C43 C 0.6150(4) -0.0120(4) 0.9282(3) 0.0277(15) Uani 1 1 d .
C44 C 0.6396(4) 0.0566(4) 0.8978(3) 0.0278(15) Uani 1 1 d .
H44 H 0.5923 0.0749 0.8700 0.033 Uiso 1 1 calc R
C45 C 0.8427(5) -0.0265(5) 1.0281(4) 0.0434(19) Uani 1 1 d .
C46 C 0.5195(5) -0.0589(4) 0.9120(4) 0.0396(18) Uani 1 1 d .
C47 C 0.7221(4) 0.2582(4) 0.9163(3) 0.0249(14) Uani 1 1 d .
C48 C 0.6371(4) 0.2510(4) 0.9537(3) 0.0260(14) Uani 1 1 d .
H48 H 0.6034 0.2003 0.9569 0.031 Uiso 1 1 calc R
C49 C 0.5997(5) 0.3169(4) 0.9868(3) 0.0318(16) Uani 1 1 d .
C50 C 0.6467(5) 0.3916(4) 0.9827(3) 0.0359(17) Uani 1 1 d .
H50 H 0.6209 0.4364 1.0041 0.043 Uiso 1 1 calc R
C51 C 0.7321(5) 0.3994(4) 0.9467(3) 0.0349(17) Uani 1 1 d .
C52 C 0.7686(5) 0.3345(4) 0.9143(3) 0.0288(15) Uani 1 1 d .
H52 H 0.8272 0.3419 0.8898 0.035 Uiso 1 1 calc R
C53 C 0.5100(5) 0.3060(4) 1.0273(3) 0.0393(18) Uani 1 1 d .
C54 C 0.7883(8) 0.4797(5) 0.9425(4) 0.058(2) Uani 1 1 d .
C55 C 0.3221(4) 0.3118(4) 0.7018(3) 0.0229(14) Uani 1 1 d .
C56 C 0.3433(4) 0.2399(4) 0.7250(3) 0.0260(14) Uani 1 1 d .
H56 H 0.3321 0.1933 0.6968 0.031 Uiso 1 1 calc R
C57 C 0.3797(4) 0.2333(4) 0.7871(3) 0.0281(15) Uani 1 1 d .
C58 C 0.4008(5) 0.2999(4) 0.8293(3) 0.0357(17) Uani 1 1 d .
H58 H 0.4263 0.2957 0.8718 0.043 Uiso 1 1 calc R
C59 C 0.3837(5) 0.3720(4) 0.8079(3) 0.0368(17) Uani 1 1 d .
C60 C 0.3435(5) 0.3773(4) 0.7459(3) 0.0276(15) Uani 1 1 d .
H60 H 0.3301 0.4278 0.7333 0.033 Uiso 1 1 calc R
C61 C 0.3951(5) 0.1550(4) 0.8092(3) 0.0352(17) Uani 1 1 d .
C62 C 0.4050(8) 0.4455(5) 0.8504(4) 0.062(3) Uani 1 1 d .
C63 C 0.1502(4) 0.3102(4) 0.6407(3) 0.0283(15) Uani 1 1 d .
C64 C 0.1084(5) 0.3466(4) 0.6951(3) 0.0277(14) Uani 1 1 d .
H64 H 0.1507 0.3735 0.7277 0.033 Uiso 1 1 calc R
C65 C 0.0073(5) 0.3457(4) 0.7040(3) 0.0300(15) Uani 1 1 d .
C66 C -0.0555(5) 0.3062(4) 0.6573(4) 0.0413(18) Uani 1 1 d .
H66 H -0.1247 0.3037 0.6633 0.050 Uiso 1 1 calc R
C67 C -0.0171(5) 0.2708(4) 0.6026(4) 0.0435(19) Uani 1 1 d .
C68 C 0.0837(5) 0.2732(4) 0.5941(3) 0.0356(17) Uani 1 1 d .
H68 H 0.1085 0.2488 0.5553 0.043 Uiso 1 1 calc R
C69 C -0.0288(5) 0.3900(4) 0.7622(4) 0.0400(18) Uani 1 1 d .
C70 C -0.0830(6) 0.2244(6) 0.5532(5) 0.062(3) Uani 1 1 d .
C71 C 0.3027(4) 0.4025(4) 0.6015(3) 0.0228(13) Uani 1 1 d .
C72 C 0.2370(5) 0.4453(4) 0.5676(3) 0.0272(15) Uani 1 1 d .
H72 H 0.1710 0.4235 0.5610 0.033 Uiso 1 1 calc R
C73 C 0.2653(5) 0.5174(4) 0.5440(3) 0.0302(15) Uani 1 1 d .
C74 C 0.3599(5) 0.5519(4) 0.5527(3) 0.0310(15) Uani 1 1 d .
H74 H 0.3792 0.6016 0.5364 0.037 Uiso 1 1 calc R
C75 C 0.4258(5) 0.5121(4) 0.5859(3) 0.0296(15) Uani 1 1 d .
C76 C 0.3974(4) 0.4406(4) 0.6101(3) 0.0253(14) Uani 1 1 d .
H76 H 0.4443 0.4159 0.6337 0.030 Uiso 1 1 calc R
C77 C 0.1923(6) 0.5615(4) 0.5105(4) 0.0421(18) Uani 1 1 d .
C78 C 0.5257(5) 0.5508(4) 0.6008(3) 0.0334(16) Uani 1 1 d .
C79 C 0.3050(4) 0.2451(4) 0.5806(3) 0.0240(14) Uani 1 1 d .
C80 C 0.2575(5) 0.1683(4) 0.5805(3) 0.0303(15) Uani 1 1 d .
H80 H 0.2014 0.1593 0.6071 0.036 Uiso 1 1 calc R
C81 C 0.2901(5) 0.1061(4) 0.5429(3) 0.0302(15) Uani 1 1 d .
C82 C 0.3710(5) 0.1158(4) 0.5038(3) 0.0327(16) Uani 1 1 d .
H82 H 0.3935 0.0723 0.4785 0.039 Uiso 1 1 calc R
C83 C 0.4186(5) 0.1900(4) 0.5020(3) 0.0285(15) Uani 1 1 d .
C84 C 0.3856(4) 0.2536(4) 0.5395(3) 0.0246(14) Uani 1 1 d .
H84 H 0.4191 0.3045 0.5368 0.029 Uiso 1 1 calc R
C85 C 0.2340(7) 0.0268(4) 0.5452(4) 0.050(2) Uani 1 1 d .
C86 C 0.5043(6) 0.2027(4) 0.4582(4) 0.0411(18) Uani 1 1 d .

loop_
_atom_site_aniso_label
_atom_site_aniso_U_11
_atom_site_aniso_U_22
_atom_site_aniso_U_33
_atom_site_aniso_U_23
_atom_site_aniso_U_13
_atom_site_aniso_U_12
Zr1 0.0315(4) 0.0501(5) 0.0392(4) -0.0091(3) -0.0110(3) 0.0068(3)
Zr2 0.0259(3) 0.0404(4) 0.0238(3) 0.0021(3) -0.0030(3) 0.0096(3)
F1 0.065(3) 0.118(5) 0.051(3) -0.010(3) -0.023(3) -0.006(3)
F2 0.024(3) 0.190(7) 0.098(5) -0.067(5) -0.010(3) -0.010(3)
F3 0.127(6) 0.049(4) 0.156(6) -0.019(4) -0.085(5) -0.012(3)
F4 0.072(4) 0.172(7) 0.075(4) -0.049(4) 0.047(3) -0.046(4)
F5 0.291(11) 0.048(4) 0.152(7) 0.029(4) 0.166(7) 0.065(5)
F6 0.103(5) 0.252(9) 0.069(4) -0.087(5) -0.031(4) 0.113(6)
F7 0.123(5) 0.067(4) 0.060(3) -0.024(3) -0.001(3) 0.042(3)
F8 0.149(6) 0.056(3) 0.073(4) -0.022(3) -0.080(4) 0.033(3)
F9 0.103(4) 0.041(3) 0.061(3) -0.011(3) -0.024(3) -0.008(3)
F10 0.034(2) 0.057(3) 0.101(4) 0.047(3) 0.009(2) 0.008(2)
F11 0.088(4) 0.053(3) 0.057(3) 0.007(2) -0.045(3) 0.020(3)
F12 0.081(3) 0.053(3) 0.046(3) 0.015(2) 0.019(2) 0.036(3)
F13 0.057(3) 0.089(4) 0.060(3) 0.002(3) -0.005(2) 0.043(3)
F14 0.068(3) 0.070(3) 0.060(3) 0.012(3) -0.037(3) 0.011(3)
F15 0.047(3) 0.131(5) 0.081(4) 0.082(4) -0.004(3) 0.002(3)
F16 0.045(3) 0.052(3) 0.058(3) 0.014(2) 0.010(2) -0.016(2)
F17 0.045(3) 0.049(3) 0.051(3) -0.016(2) 0.002(2) -0.006(2)
F18 0.028(2) 0.040(2) 0.074(3) 0.003(2) -0.009(2) -0.0034(18)
F19 0.048(3) 0.084(3) 0.032(2) 0.014(2) 0.004(2) 0.015(2)
F20 0.067(3) 0.061(3) 0.068(3) 0.000(3) 0.024(3) 0.034(3)
F21 0.029(2) 0.084(4) 0.057(3) -0.013(3) 0.007(2) -0.001(2)
F22 0.210(8) 0.043(3) 0.095(5) -0.008(3) 0.061(5) -0.039(4)
F23 0.119(6) 0.063(4) 0.230(9) 0.040(5) -0.102(6) -0.037(4)
F24 0.092(4) 0.032(3) 0.179(7) -0.018(4) 0.040(4) 0.004(3)
F25 0.143(5) 0.055(3) 0.085(4) 0.036(3) 0.064(4) 0.059(3)
F26 0.170(7) 0.050(3) 0.124(5) 0.012(3) -0.110(5) 0.021(4)
F27 0.037(3) 0.074(4) 0.173(6) 0.076(4) 0.029(3) 0.013(3)
F28 0.210(8) 0.068(4) 0.081(4) -0.024(3) -0.106(5) 0.056(4)
F29 0.145(6) 0.064(4) 0.081(4) -0.034(3) -0.017(4) -0.011(4)
F30 0.147(6) 0.087(4) 0.086(4) -0.051(4) -0.035(4) 0.072(4)
F31 0.080(4) 0.097(4) 0.045(3) -0.008(3) 0.003(3) 0.048(3)
F32 0.028(3) 0.127(5) 0.074(4) -0.023(3) 0.019(2) -0.004(3)
F33 0.110(5) 0.043(3) 0.093(4) 0.001(3) 0.061(4) 0.007(3)
F34 0.112(5) 0.052(4) 0.197(8) -0.028(4) -0.105(5) 0.005(3)
F35 0.063(4) 0.156(6) 0.062(4) -0.040(4) -0.025(3) 0.016(4)
F36 0.035(3) 0.114(5) 0.090(4) -0.012(3) -0.021(3) -0.007(3)
F37 0.036(3) 0.104(4) 0.093(4) 0.063(3) -0.006(3) 0.016(3)
F38 0.153(6) 0.063(4) 0.108(5) -0.027(3) -0.086(4) 0.061(4)
F39 0.057(3) 0.096(4) 0.040(3) 0.033(3) -0.006(2) 0.012(3)
F40 0.043(2) 0.044(3) 0.049(3) 0.010(2) 0.002(2) -0.008(2)
F41 0.027(2) 0.044(3) 0.075(3) 0.017(2) -0.003(2) 0.0007(19)
F42 0.040(2) 0.066(3) 0.045(3) -0.021(2) 0.000(2) -0.011(2)
F43 0.111(5) 0.024(3) 0.105(4) 0.001(3) 0.053(4) 0.001(3)
F44 0.135(5) 0.033(3) 0.069(4) 0.000(2) 0.056(3) -0.017(3)
F45 0.118(5) 0.068(4) 0.135(6) 0.017(4) -0.037(5) -0.056(4)
F46 0.053(3) 0.072(4) 0.093(4) -0.021(3) 0.043(3) -0.017(3)
F47 0.066(3) 0.041(3) 0.097(4) -0.002(3) 0.053(3) 0.013(2)
F48 0.092(4) 0.109(5) 0.056(3) 0.042(3) 0.046(3) 0.037(4)
N1 0.037(4) 0.066(5) 0.058(5) 0.010(4) -0.002(3) -0.005(3)
N2 0.058(5) 0.060(5) 0.067(5) -0.010(4) -0.022(4) -0.001(4)
N3 0.039(4) 0.062(4) 0.042(4) 0.007(3) -0.005(3) 0.009(3)
N4 0.055(4) 0.072(5) 0.054(4) -0.014(4) -0.014(4) 0.021(4)
N5 0.040(4) 0.064(5) 0.040(4) -0.014(3) -0.010(3) 0.010(3)
N6 0.052(4) 0.092(6) 0.027(3) 0.012(4) 0.002(3) 0.034(4)
N7 0.056(4) 0.052(4) 0.032(3) 0.001(3) -0.003(3) 0.019(3)
N8 0.039(4) 0.056(4) 0.050(4) 0.012(3) 0.003(3) 0.006(3)
B1 0.018(3) 0.032(4) 0.026(4) 0.003(3) -0.003(3) -0.004(3)
B2 0.022(4) 0.032(4) 0.023(4) 0.001(3) 0.000(3) 0.004(3)
C1 0.057(6) 0.091(8) 0.068(7) 0.013(6) -0.004(5) -0.015(6)
C2 0.096(9) 0.065(7) 0.123(11) 0.007(7) -0.022(8) -0.047(7)
C3 0.075(7) 0.086(8) 0.094(8) -0.031(7) -0.052(6) 0.002(6)
C4 0.050(5) 0.067(6) 0.047(5) -0.001(4) -0.010(4) 0.007(4)
C5 0.080(7) 0.088(8) 0.058(6) -0.007(5) -0.019(5) 0.031(6)
C6 0.129(10) 0.119(10) 0.077(8) -0.029(7) -0.046(7) 0.086(9)
C7 0.053(6) 0.111(9) 0.059(6) 0.001(6) 0.014(5) 0.012(6)
C8 0.044(6) 0.119(10) 0.110(9) -0.013(8) 0.017(6) 0.004(6)
C9 0.055(6) 0.085(8) 0.125(10) -0.053(7) -0.017(6) 0.009(5)
C10 0.076(7) 0.082(7) 0.079(7) 0.037(6) -0.011(6) 0.007(6)
C11 0.059(5) 0.061(6) 0.060(6) -0.019(5) -0.003(4) 0.025(4)
C12 0.050(5) 0.095(7) 0.042(5) -0.018(5) -0.015(4) 0.021(5)
C13 0.058(6) 0.111(8) 0.025(4) -0.005(5) -0.010(4) 0.033(6)
C14 0.062(6) 0.103(8) 0.039(5) 0.023(5) 0.005(4) 0.052(6)
C15 0.055(5) 0.072(6) 0.056(5) 0.009(5) -0.002(4) 0.035(5)
C16 0.036(4) 0.067(6) 0.052(5) -0.003(4) 0.006(4) 0.013(4)
C17 0.042(5) 0.078(7) 0.055(5) 0.018(5) 0.014(4) 0.011(4)
C18 0.055(5) 0.047(5) 0.083(7) -0.007(5) 0.006(5) -0.016(4)
C19 0.053(6) 0.067(7) 0.102(9) -0.023(6) -0.020(6) -0.004(5)
C20 0.065(6) 0.100(8) 0.050(5) 0.040(5) 0.012(5) 0.020(6)
C21 0.078(6) 0.029(4) 0.081(7) -0.001(4) 0.025(5) 0.010(4)
C22 0.055(5) 0.066(6) 0.056(6) 0.019(5) -0.002(4) 0.001(4)
C23 0.024(3) 0.021(3) 0.025(3) 0.006(3) 0.001(3) 0.001(3)
C24 0.030(4) 0.034(4) 0.030(4) 0.001(3) -0.003(3) -0.001(3)
C25 0.025(4) 0.036(4) 0.040(4) 0.005(3) -0.007(3) -0.002(3)
C26 0.023(3) 0.038(4) 0.046(4) 0.010(3) 0.005(3) 0.003(3)
C27 0.024(3) 0.028(4) 0.036(4) 0.010(3) 0.003(3) 0.000(3)
C28 0.023(3) 0.030(4) 0.025(3) 0.004(3) -0.004(3) 0.003(3)
C29 0.033(4) 0.063(6) 0.057(6) -0.003(5) -0.008(4) -0.004(4)
C30 0.028(4) 0.043(5) 0.050(5) 0.001(4) 0.005(3) 0.004(3)
C31 0.018(3) 0.028(3) 0.018(3) 0.003(3) 0.004(2) 0.003(3)
C32 0.030(3) 0.029(4) 0.022(3) 0.001(3) -0.003(3) 0.006(3)
C33 0.038(4) 0.038(4) 0.030(4) -0.007(3) -0.004(3) 0.009(3)
C34 0.029(4) 0.047(4) 0.018(3) 0.003(3) -0.001(3) 0.013(3)
C35 0.021(3) 0.035(4) 0.024(3) 0.004(3) 0.002(3) 0.005(3)
C36 0.018(3) 0.037(4) 0.024(3) 0.001(3) 0.002(3) -0.006(3)
C37 0.082(7) 0.052(6) 0.037(5) -0.004(4) -0.029(5) 0.019(5)
C38 0.030(4) 0.039(4) 0.026(4) 0.010(3) 0.001(3) 0.002(3)
C39 0.024(3) 0.024(3) 0.022(3) -0.002(3) 0.001(3) 0.004(3)
C40 0.023(3) 0.030(4) 0.021(3) -0.002(3) 0.005(3) 0.002(3)
C41 0.028(3) 0.033(4) 0.027(4) 0.003(3) 0.003(3) 0.010(3)
C42 0.036(4) 0.028(4) 0.032(4) 0.004(3) 0.014(3) 0.006(3)
C43 0.024(3) 0.028(4) 0.030(4) -0.001(3) 0.002(3) 0.002(3)
C44 0.022(3) 0.028(4) 0.032(4) -0.006(3) -0.001(3) 0.003(3)
C45 0.036(4) 0.058(5) 0.039(4) 0.015(4) -0.001(3) 0.013(4)
C46 0.035(4) 0.032(4) 0.051(5) 0.002(4) 0.001(4) -0.004(3)
C47 0.027(3) 0.030(4) 0.018(3) 0.002(3) -0.008(3) 0.004(3)
C48 0.027(3) 0.032(4) 0.018(3) -0.002(3) -0.005(3) 0.004(3)
C49 0.034(4) 0.045(4) 0.019(3) 0.002(3) -0.008(3) 0.014(3)
C50 0.040(4) 0.042(4) 0.026(4) -0.006(3) -0.009(3) 0.012(3)
C51 0.042(4) 0.038(4) 0.025(4) -0.005(3) -0.010(3) 0.009(3)
C52 0.035(4) 0.030(4) 0.022(3) 0.003(3) 0.000(3) 0.005(3)
C53 0.042(4) 0.048(5) 0.029(4) -0.006(3) 0.000(3) 0.018(4)
C54 0.089(7) 0.034(5) 0.049(5) -0.012(4) -0.011(5) 0.006(5)
C55 0.015(3) 0.033(4) 0.022(3) 0.003(3) 0.004(2) 0.006(3)
C56 0.018(3) 0.029(4) 0.030(4) 0.004(3) -0.001(3) 0.000(3)
C57 0.019(3) 0.032(4) 0.035(4) 0.007(3) 0.000(3) 0.006(3)
C58 0.037(4) 0.046(4) 0.028(4) 0.006(3) -0.002(3) 0.017(3)
C59 0.038(4) 0.038(4) 0.035(4) -0.003(3) -0.007(3) 0.016(3)
C60 0.034(4) 0.031(4) 0.020(3) 0.007(3) 0.001(3) 0.010(3)
C61 0.027(4) 0.038(4) 0.042(4) 0.011(3) -0.002(3) 0.005(3)
C62 0.104(8) 0.042(5) 0.042(5) -0.003(4) -0.028(5) 0.021(5)
C63 0.020(3) 0.033(4) 0.034(4) 0.013(3) 0.000(3) 0.004(3)
C64 0.026(3) 0.025(3) 0.032(4) 0.005(3) 0.004(3) -0.001(3)
C65 0.024(3) 0.028(4) 0.040(4) 0.014(3) 0.006(3) 0.005(3)
C66 0.023(4) 0.041(4) 0.059(5) 0.002(4) 0.001(3) 0.003(3)
C67 0.033(4) 0.043(4) 0.053(5) -0.004(4) -0.016(4) 0.002(3)
C68 0.026(4) 0.045(4) 0.034(4) -0.003(3) 0.000(3) 0.001(3)
C69 0.030(4) 0.038(4) 0.054(5) 0.011(4) 0.013(4) 0.009(3)
C70 0.037(5) 0.062(6) 0.084(7) -0.021(5) -0.022(5) 0.006(4)
C71 0.023(3) 0.026(3) 0.020(3) 0.001(3) 0.001(3) 0.006(3)
C72 0.027(3) 0.029(4) 0.025(3) -0.005(3) -0.002(3) 0.009(3)
C73 0.040(4) 0.028(4) 0.023(3) -0.001(3) -0.003(3) 0.009(3)
C74 0.036(4) 0.031(4) 0.027(4) 0.005(3) 0.004(3) 0.007(3)
C75 0.026(3) 0.033(4) 0.030(4) 0.000(3) 0.006(3) 0.006(3)
C76 0.022(3) 0.034(4) 0.020(3) -0.003(3) -0.003(3) 0.009(3)
C77 0.049(5) 0.040(5) 0.039(5) 0.003(4) -0.008(4) 0.011(4)
C78 0.038(4) 0.032(4) 0.030(4) 0.007(3) 0.007(3) 0.002(3)
C79 0.022(3) 0.026(3) 0.025(3) 0.004(3) -0.003(3) 0.006(3)
C80 0.037(4) 0.027(4) 0.028(4) 0.008(3) 0.006(3) 0.000(3)
C81 0.048(4) 0.019(3) 0.022(3) 0.001(3) 0.004(3) -0.004(3)
C82 0.045(4) 0.025(4) 0.028(4) -0.001(3) 0.006(3) 0.007(3)
C83 0.028(3) 0.030(4) 0.027(3) 0.003(3) 0.003(3) 0.004(3)
C84 0.028(3) 0.020(3) 0.026(3) 0.003(3) 0.000(3) 0.001(3)
C85 0.079(6) 0.028(4) 0.040(5) -0.001(4) 0.020(4) -0.009(4)
C86 0.046(5) 0.037(4) 0.040(4) -0.005(4) 0.018(4) 0.006(4)

loop_
_atom_type_symbol
_atom_type_description
_atom_type_scat_dispersion_real
_atom_type_scat_dispersion_imag
_atom_type_scat_source
C C 0.0033 0.0016 'International Tables Vol C Tables 4.2.6.8 and 6.1.1.4'
H H 0.0000 0.0000 'International Tables Vol C Tables 4.2.6.8 and 6.1.1.4'
B B 0.0013 0.0007 'International Tables Vol C Tables 4.2.6.8 and 6.1.1.4'
N N 0.0061 0.0033 'International Tables Vol C Tables 4.2.6.8 and 6.1.1.4'
F F 0.0171 0.0103 'International Tables Vol C Tables 4.2.6.8 and 6.1.1.4'
Zr Zr -2.9673 0.5597 'International Tables Vol C Tables 4.2.6.8 and 6.1.1.4'

loop_
_geom_angle_atom_site_label_1
_geom_angle_atom_site_label_2
_geom_angle_atom_site_label_3
_geom_angle
N1 Zr1 N3 98.5(2)
N1 Zr1 N2 73.6(3)
N3 Zr1 N2 75.7(3)
N1 Zr1 N4 74.9(3)
N3 Zr1 N4 76.6(2)
N2 Zr1 N4 133.9(2)
N1 Zr1 Zr2 134.91(19)
N3 Zr1 Zr2 126.55(17)
N2 Zr1 Zr2 115.15(18)
N4 Zr1 Zr2 110.98(17)
N1 Zr1 H1C 154.8(17)
N3 Zr1 H1C 92.1(17)
N2 Zr1 H1C 87.1(17)
N4 Zr1 H1C 130.1(17)
Zr2 Zr1 H1C 41.2(17)
N1 Zr1 H1B 98.3(19)
N3 Zr1 H1B 142.7(19)
N2 Zr1 H1B 141.3(19)
N4 Zr1 H1B 76.0(19)
Zr2 Zr1 H1B 45.7(19)
H1C Zr1 H1B 87(3)
N1 Zr1 H1A 145.3(18)
N3 Zr1 H1A 93.4(19)
N2 Zr1 H1A 141.1(18)
N4 Zr1 H1A 76.5(18)
Zr2 Zr1 H1A 43.8(18)
H1C Zr1 H1A 56(2)
H1B Zr1 H1A 56(3)
N1 Zr1 H1D 104.9(17)
N3 Zr1 H1D 138.1(16)
N2 Zr1 H1D 78.2(16)
N4 Zr1 H1D 142.8(16)
Zr2 Zr1 H1D 43.1(16)
H1C Zr1 H1D 54(2)
H1B Zr1 H1D 67(2)
H1A Zr1 H1D 87(2)
N5 Zr2 N7 97.0(2)
N5 Zr2 N8 72.4(3)
N7 Zr2 N8 75.8(2)
N5 Zr2 N6 74.5(3)
N7 Zr2 N6 76.0(2)
N8 Zr2 N6 132.9(2)
N5 Zr2 Zr1 135.42(17)
N7 Zr2 Zr1 127.45(16)
N8 Zr2 Zr1 116.85(16)
N6 Zr2 Zr1 110.27(17)
N5 Zr2 H1C 145.1(19)
N7 Zr2 H1C 96.2(18)
N8 Zr2 H1C 79.9(19)
N6 Zr2 H1C 140.2(19)
Zr1 Zr2 H1C 44.8(19)
N5 Zr2 H1B 101.0(17)
N7 Zr2 H1B 145.9(17)
N8 Zr2 H1B 137.4(17)
N6 Zr2 H1B 81.2(17)
Zr1 Zr2 H1B 40.9(17)
H1C Zr2 H1B 85(3)
N5 Zr2 H1A 100.3(18)
N7 Zr2 H1A 150.4(18)
N8 Zr2 H1A 86.8(18)
N6 Zr2 H1A 131.8(18)
Zr1 Zr2 H1A 42.2(18)
H1C Zr2 H1A 57(2)
H1B Zr2 H1A 52(2)
N5 Zr2 H1D 154.4(18)
N7 Zr2 H1D 83.3(18)
N8 Zr2 H1D 131.6(18)
N6 Zr2 H1D 80.8(18)
Zr1 Zr2 H1D 49.1(18)
H1C Zr2 H1D 59(3)
H1B Zr2 H1D 68(2)
H1A Zr2 H1D 91(3)
C8 N1 C1 112.5(8)
C8 N1 Zr1 124.2(6)
C1 N1 Zr1 121.7(6)
C3 N2 C9 111.2(8)
C3 N2 C2 109.0(8)
C9 N2 C2 107.9(9)
C3 N2 Zr1 107.7(5)
C9 N2 Zr1 116.3(5)
C2 N2 Zr1 104.4(6)
C4 N3 C5 111.1(6)
C4 N3 C10 108.3(7)
C5 N3 C10 105.9(7)
C4 N3 Zr1 111.8(5)
C5 N3 Zr1 103.8(5)
C10 N3 Zr1 115.7(5)
C6 N4 C11 110.6(8)
C6 N4 C7 110.5(8)
C11 N4 C7 103.9(7)
C6 N4 Zr1 110.1(5)
C11 N4 Zr1 118.7(5)
C7 N4 Zr1 102.5(5)
C12 N5 C19 112.1(7)
C12 N5 Zr2 124.0(6)
C19 N5 Zr2 123.1(5)
C20 N6 C13 108.5(7)
C20 N6 C14 106.7(7)
C13 N6 C14 111.4(7)
C20 N6 Zr2 117.5(5)
C13 N6 Zr2 103.4(5)
C14 N6 Zr2 109.3(5)
C21 N7 C15 111.5(7)
C21 N7 C16 107.9(6)
C15 N7 C16 108.0(6)
C21 N7 Zr2 117.1(5)
C15 N7 Zr2 103.6(4)
C16 N7 Zr2 108.3(4)
C17 N8 C18 109.9(7)
C17 N8 C22 107.7(6)
C18 N8 C22 108.9(7)
C17 N8 Zr2 107.9(5)
C18 N8 Zr2 104.5(5)
C22 N8 Zr2 117.9(5)
C39 B1 C23 106.4(5)
C39 B1 C31 111.8(5)
C23 B1 C31 108.4(5)
C39 B1 C47 110.2(5)
C23 B1 C47 112.9(5)
C31 B1 C47 107.1(5)
C55 B2 C71 110.2(5)
C55 B2 C63 108.2(5)
C71 B2 C63 108.0(5)
C55 B2 C79 108.4(5)
C71 B2 C79 109.9(5)
C63 B2 C79 112.2(5)
C2 C1 N1 110.0(8)
C2 C1 H1F 109.7
N1 C1 H1F 109.7
C2 C1 H1E 109.7
N1 C1 H1E 109.7
H1F C1 H1E 108.2
C1 C2 N2 113.9(9)
C1 C2 H2A 108.8
N2 C2 H2A 108.8
C1 C2 H2B 108.8
N2 C2 H2B 108.8
H2A C2 H2B 107.7
N2 C3 C4 111.7(7)
N2 C3 H3A 109.3
C4 C3 H3A 109.3
N2 C3 H3B 109.3
C4 C3 H3B 109.3
H3A C3 H3B 107.9
N3 C4 C3 110.6(7)
N3 C4 H4B 109.5
C3 C4 H4B 109.5
N3 C4 H4A 109.5
C3 C4 H4A 109.5
H4B C4 H4A 108.1
N3 C5 C6 112.2(8)
N3 C5 H5B 109.2
C6 C5 H5B 109.2
N3 C5 H5A 109.2
C6 C5 H5A 109.2
H5B C5 H5A 107.9
N4 C6 C5 112.7(8)
N4 C6 H6B 109.0
C5 C6 H6B 109.0
N4 C6 H6A 109.0
C5 C6 H6A 109.0
H6B C6 H6A 107.8
C8 C7 N4 110.6(8)
C8 C7 H7B 109.5
N4 C7 H7B 109.5
C8 C7 H7A 109.5
N4 C7 H7A 109.5
H7B C7 H7A 108.1
N1 C8 C7 109.1(8)
N1 C8 H8B 109.9
C7 C8 H8B 109.9
N1 C8 H8A 109.9
C7 C8 H8A 109.9
H8B C8 H8A 108.3
N2 C9 H9B 109.5
N2 C9 H9A 109.5
H9B C9 H9A 109.5
N2 C9 H9C 109.5
H9B C9 H9C 109.5
H9A C9 H9C 109.5
N3 C10 H10C 109.5
N3 C10 H10B 109.5
H10C C10 H10B 109.5
N3 C10 H10A 109.5
H10C C10 H10A 109.5
H10B C10 H10A 109.5
N4 C11 H11C 109.5
N4 C11 H11A 109.5
H11C C11 H11A 109.5
N4 C11 H11B 109.5
H11C C11 H11B 109.5
H11A C11 H11B 109.5
N5 C12 C13 107.7(7)
N5 C12 H12A 110.2
C13 C12 H12A 110.2
N5 C12 H12B 110.2
C13 C12 H12B 110.2
H12A C12 H12B 108.5
N6 C13 C12 112.8(7)
N6 C13 H13B 109.0
C12 C13 H13B 109.0
N6 C13 H13A 109.0
C12 C13 H13A 109.0
H13B C13 H13A 107.8
N6 C14 C15 113.4(7)
N6 C14 H14A 108.9
C15 C14 H14A 108.9
N6 C14 H14B 108.9
C15 C14 H14B 108.9
H14A C14 H14B 107.7
N7 C15 C14 110.7(7)
N7 C15 H15B 109.5
C14 C15 H15B 109.5
N7 C15 H15A 109.5
C14 C15 H15A 109.5
H15B C15 H15A 108.1
C17 C16 N7 113.2(6)
C17 C16 H16B 108.9
N7 C16 H16B 108.9
C17 C16 H16A 108.9
N7 C16 H16A 108.9
H16B C16 H16A 107.8
C16 C17 N8 111.1(7)
C16 C17 H17A 109.4
N8 C17 H17A 109.4
C16 C17 H17B 109.4
N8 C17 H17B 109.4
H17A C17 H17B 108.0
C19 C18 N8 110.5(8)
C19 C18 H18B 109.6
N8 C18 H18B 109.6
C19 C18 H18A 109.6
N8 C18 H18A 109.6
H18B C18 H18A 108.1
C18 C19 N5 108.4(7)
C18 C19 H19B 110.0
N5 C19 H19B 110.0
C18 C19 H19A 110.0
N5 C19 H19A 110.0
H19B C19 H19A 108.4
N6 C20 H20A 109.5
N6 C20 H20B 109.5
H20A C20 H20B 109.5
N6 C20 H20C 109.5
H20A C20 H20C 109.5
H20B C20 H20C 109.5
N7 C21 H21B 109.5
N7 C21 H21C 109.5
H21B C21 H21C 109.5
N7 C21 H21A 109.5
H21B C21 H21A 109.5
H21C C21 H21A 109.5
N8 C22 H22B 109.5
N8 C22 H22C 109.5
H22B C22 H22C 109.5
N8 C22 H22A 109.5
H22B C22 H22A 109.5
H22C C22 H22A 109.5
C24 C23 C28 114.3(6)
C24 C23 B1 124.7(6)
C28 C23 B1 120.8(5)
C25 C24 C23 123.4(6)
C25 C24 H24 118.3
C23 C24 H24 118.3
C26 C25 C24 120.4(6)
C26 C25 C29 121.1(6)
C24 C25 C29 118.5(6)
C25 C26 C27 118.4(6)
C25 C26 H26 120.8
C27 C26 H26 120.8
C28 C27 C26 120.6(6)
C28 C27 C30 119.8(6)
C26 C27 C30 119.5(6)
C27 C28 C23 123.0(6)
C27 C28 H28 118.5
C23 C28 H28 118.5
F3 C29 F2 112.0(8)
F3 C29 F1 101.7(8)
F2 C29 F1 103.6(7)
F3 C29 C25 113.4(7)
F2 C29 C25 113.8(7)
F1 C29 C25 111.2(7)
F6 C30 F5 104.4(8)
F6 C30 F4 103.3(8)
F5 C30 F4 103.8(7)
F6 C30 C27 114.9(6)
F5 C30 C27 113.9(7)
F4 C30 C27 115.2(6)
C36 C31 C32 114.5(5)
C36 C31 B1 121.8(5)
C32 C31 B1 123.6(6)
C33 C32 C31 122.5(6)
C33 C32 H32 118.8
C31 C32 H32 118.8
C34 C33 C32 121.9(6)
C34 C33 C37 120.0(6)
C32 C33 C37 118.1(6)
C33 C34 C35 117.4(6)
C33 C34 H34 121.3
C35 C34 H34 121.3
C34 C35 C36 120.4(6)
C34 C35 C38 120.2(6)
C36 C35 C38 119.4(6)
C31 C36 C35 123.4(6)
C31 C36 H36 118.3
C35 C36 H36 118.3
F9 C37 F8 108.0(8)
F9 C37 F7 104.3(7)
F8 C37 F7 106.3(7)
F9 C37 C33 113.2(7)
F8 C37 C33 112.6(7)
F7 C37 C33 111.8(7)
F12 C38 F10 105.2(6)
F12 C38 F11 104.8(5)
F10 C38 F11 105.1(6)
F12 C38 C35 113.7(6)
F10 C38 C35 113.6(5)
F11 C38 C35 113.5(6)
C40 C39 C44 114.1(6)
C40 C39 B1 123.3(5)
C44 C39 B1 122.6(5)
C41 C40 C39 123.0(6)
C41 C40 H40 118.5
C39 C40 H40 118.5
C40 C41 C42 121.8(6)
C40 C41 C45 119.9(6)
C42 C41 C45 118.2(6)
C41 C42 C43 117.5(6)
C41 C42 H42 121.3
C43 C42 H42 121.3
C44 C43 C42 120.7(6)
C44 C43 C46 119.4(6)
C42 C43 C46 119.7(6)
C43 C44 C39 122.8(6)
C43 C44 H44 118.6
C39 C44 H44 118.6
F15 C45 F13 109.0(7)
F15 C45 F14 105.9(6)
F13 C45 F14 104.5(6)
F15 C45 C41 113.4(6)
F13 C45 C41 112.2(6)
F14 C45 C41 111.3(6)
F17 C46 F18 107.0(6)
F17 C46 F16 107.0(6)
F18 C46 F16 105.4(6)
F17 C46 C43 112.5(6)
F18 C46 C43 111.9(6)
F16 C46 C43 112.6(6)
C48 C47 C52 116.2(6)
C48 C47 B1 122.1(6)
C52 C47 B1 121.4(6)
C47 C48 C49 121.7(6)
C47 C48 H48 119.1
C49 C48 H48 119.1
C50 C49 C48 120.5(7)
C50 C49 C53 119.8(6)
C48 C49 C53 119.7(7)
C49 C50 C51 118.4(6)
C49 C50 H50 120.8
C51 C50 H50 120.8
C52 C51 C50 120.9(7)
C52 C51 C54 118.5(7)
C50 C51 C54 120.5(7)
C51 C52 C47 122.2(6)
C51 C52 H52 118.9
C47 C52 H52 118.9
F19 C53 F21 105.7(6)
F19 C53 F20 105.9(5)
F21 C53 F20 105.8(6)
F19 C53 C49 112.8(6)
F21 C53 C49 113.4(5)
F20 C53 C49 112.6(6)
F23 C54 F22 105.4(10)
F23 C54 F24 105.9(7)
F22 C54 F24 107.1(8)
F23 C54 C51 111.9(7)
F22 C54 C51 112.9(6)
F24 C54 C51 113.1(8)
C60 C55 C56 114.3(5)
C60 C55 B2 123.3(6)
C56 C55 B2 122.2(5)
C57 C56 C55 123.3(6)
C57 C56 H56 118.4
C55 C56 H56 118.4
C56 C57 C58 120.6(6)
C56 C57 C61 120.0(6)
C58 C57 C61 119.3(6)
C59 C58 C57 118.1(6)
C59 C58 H58 121.0
C57 C58 H58 121.0
C58 C59 C60 120.5(6)
C58 C59 C62 120.9(6)
C60 C59 C62 118.6(6)
C55 C60 C59 123.1(6)
C55 C60 H60 118.5
C59 C60 H60 118.5
F25 C61 F27 104.0(6)
F25 C61 F26 103.9(6)
F27 C61 F26 105.9(7)
F25 C61 C57 114.5(6)
F27 C61 C57 113.3(6)
F26 C61 C57 114.1(6)
F30 C62 F28 104.4(8)
F30 C62 F29 101.4(7)
F28 C62 F29 107.9(9)
F30 C62 C59 114.4(8)
F28 C62 C59 114.9(7)
F29 C62 C59 112.8(8)
C64 C63 C68 115.4(6)
C64 C63 B2 121.2(6)
C68 C63 B2 123.2(6)
C63 C64 C65 123.0(6)
C63 C64 H64 118.5
C65 C64 H64 118.5
C66 C65 C64 119.3(6)
C66 C65 C69 122.4(6)
C64 C65 C69 118.2(6)
C67 C66 C65 119.3(6)
C67 C66 H66 120.3
C65 C66 H66 120.3
C66 C67 C68 120.5(6)
C66 C67 C70 120.3(7)
C68 C67 C70 119.0(7)
C67 C68 C63 122.3(6)
C67 C68 H68 118.8
C63 C68 H68 118.8
F32 C69 F31 106.0(6)
F32 C69 F33 106.4(6)
F31 C69 F33 102.6(7)
F32 C69 C65 113.8(6)
F31 C69 C65 114.2(6)
F33 C69 C65 112.8(6)
F34 C70 F36 111.1(8)
F34 C70 F35 102.8(8)
F36 C70 F35 103.0(7)
F34 C70 C67 113.3(7)
F36 C70 C67 115.2(7)
F35 C70 C67 110.1(8)
C76 C71 C72 114.2(6)
C76 C71 B2 122.6(5)
C72 C71 B2 123.2(5)
C73 C72 C71 122.5(6)
C73 C72 H72 118.7
C71 C72 H72 118.7
C74 C73 C72 121.1(6)
C74 C73 C77 118.4(6)
C72 C73 C77 120.5(6)
C73 C74 C75 118.1(6)
C73 C74 H74 121.0
C75 C74 H74 121.0
C76 C75 C74 120.9(6)
C76 C75 C78 119.6(6)
C74 C75 C78 119.2(6)
C75 C76 C71 123.1(6)
C75 C76 H76 118.4
C71 C76 H76 118.4
F37 C77 F39 107.9(6)
F37 C77 F38 104.6(7)
F39 C77 F38 105.2(7)
F37 C77 C73 114.3(7)
F39 C77 C73 113.1(6)
F38 C77 C73 111.0(6)
F41 C78 F42 106.2(6)
F41 C78 F40 105.2(5)
F42 C78 F40 105.0(5)
F41 C78 C75 113.9(6)
F42 C78 C75 112.3(5)
F40 C78 C75 113.5(6)
C84 C79 C80 115.6(6)
C84 C79 B2 123.6(6)
C80 C79 B2 120.7(6)
C81 C80 C79 121.8(6)
C81 C80 H80 119.1
C79 C80 H80 119.1
C82 C81 C80 121.4(6)
C82 C81 C85 120.5(6)
C80 C81 C85 118.0(6)
C81 C82 C83 118.4(6)
C81 C82 H82 120.8
C83 C82 H82 120.8
C82 C83 C84 120.6(6)
C82 C83 C86 119.5(6)
C84 C83 C86 119.9(6)
C79 C84 C83 122.2(6)
C79 C84 H84 118.9
C83 C84 H84 118.9
F44 C85 F43 109.4(7)
F44 C85 F45 103.8(8)
F43 C85 F45 103.8(7)
F44 C85 C81 114.5(6)
F43 C85 C81 113.8(7)
F45 C85 C81 110.6(7)
F47 C86 F46 106.7(6)
F47 C86 F48 105.0(6)
F46 C86 F48 104.3(7)
F47 C86 C83 114.1(6)
F46 C86 C83 113.5(6)
F48 C86 C83 112.3(6)

loop_
_geom_bond_atom_site_label_1
_geom_bond_atom_site_label_2
_geom_bond_distance
Zr1 N1 2.109(7)
Zr1 N3 2.287(6)
Zr1 N2 2.373(7)
Zr1 N4 2.382(7)
Zr1 Zr2 2.8752(11)
Zr1 H1C 2.03(6)
Zr1 H1B 1.89(6)
Zr1 H1A 1.94(6)
Zr1 H1D 2.17(6)
Zr2 N5 2.063(6)
Zr2 N7 2.350(6)
Zr2 N8 2.369(6)
Zr2 N6 2.394(6)
Zr2 H1C 1.90(6)
Zr2 H1B 2.06(6)
Zr2 H1A 1.99(6)
Zr2 H1D 1.97(6)
F1 C29 1.361(10)
F2 C29 1.300(9)
F3 C29 1.288(10)
F4 C30 1.284(8)
F5 C30 1.278(9)
F6 C30 1.275(9)
F7 C37 1.346(10)
F8 C37 1.327(8)
F9 C37 1.320(10)
F10 C38 1.330(8)
F11 C38 1.337(7)
F12 C38 1.329(8)
F13 C45 1.316(8)
F14 C45 1.344(9)
F15 C45 1.302(9)
F16 C46 1.340(8)
F17 C46 1.329(8)
F18 C46 1.338(8)
F19 C53 1.338(8)
F20 C53 1.344(8)
F21 C53 1.342(8)
F22 C54 1.285(10)
F23 C54 1.283(10)
F24 C54 1.305(10)
F25 C61 1.301(8)
F26 C61 1.311(8)
F27 C61 1.309(8)
F28 C62 1.311(9)
F29 C62 1.343(11)
F30 C62 1.307(11)
F31 C69 1.315(9)
F32 C69 1.308(8)
F33 C69 1.342(8)
F34 C70 1.304(10)
F35 C70 1.387(12)
F36 C70 1.306(9)
F37 C77 1.298(9)
F38 C77 1.331(8)
F39 C77 1.303(8)
F40 C78 1.351(8)
F41 C78 1.325(8)
F42 C78 1.348(7)
F43 C85 1.312(9)
F44 C85 1.301(9)
F45 C85 1.372(10)
F46 C86 1.325(9)
F47 C86 1.320(8)
F48 C86 1.336(9)
N1 C8 1.407(11)
N1 C1 1.471(11)
N2 C3 1.467(11)
N2 C9 1.500(11)
N2 C2 1.506(13)
N3 C4 1.479(10)
N3 C5 1.505(11)
N3 C10 1.507(11)
N4 C6 1.465(11)
N4 C11 1.468(10)
N4 C7 1.605(12)
N5 C12 1.439(10)
N5 C19 1.485(12)
N6 C20 1.485(11)
N6 C13 1.490(11)
N6 C14 1.492(9)
N7 C21 1.465(10)
N7 C15 1.499(10)
N7 C16 1.533(10)
N8 C17 1.472(10)
N8 C18 1.486(10)
N8 C22 1.505(10)
B1 C39 1.639(10)
B1 C23 1.640(9)
B1 C31 1.648(9)
B1 C47 1.650(9)
B2 C55 1.640(9)
B2 C71 1.642(10)
B2 C63 1.643(9)
B2 C79 1.645(9)
C1 C2 1.444(14)
C1 H1F 0.9900
C1 H1E 0.9900
C2 H2A 0.9900
C2 H2B 0.9900
C3 C4 1.504(13)
C3 H3A 0.9900
C3 H3B 0.9900
C4 H4B 0.9900
C4 H4A 0.9900
C5 C6 1.540(13)
C5 H5B 0.9900
C5 H5A 0.9900
C6 H6B 0.9900
C6 H6A 0.9900
C7 C8 1.498(13)
C7 H7B 0.9900
C7 H7A 0.9900
C8 H8B 0.9900
C8 H8A 0.9900
C9 H9B 0.9800
C9 H9A 0.9800
C9 H9C 0.9800
C10 H10C 0.9800
C10 H10B 0.9800
C10 H10A 0.9800
C11 H11C 0.9800
C11 H11A 0.9800
C11 H11B 0.9800
C12 C13 1.507(13)
C12 H12A 0.9900
C12 H12B 0.9900
C13 H13B 0.9900
C13 H13A 0.9900
C14 C15 1.534(12)
C14 H14A 0.9900
C14 H14B 0.9900
C15 H15B 0.9900
C15 H15A 0.9900
C16 C17 1.454(11)
C16 H16B 0.9900
C16 H16A 0.9900
C17 H17A 0.9900
C17 H17B 0.9900
C18 C19 1.479(13)
C18 H18B 0.9900
C18 H18A 0.9900
C19 H19B 0.9900
C19 H19A 0.9900
C20 H20A 0.9800
C20 H20B 0.9800
C20 H20C 0.9800
C21 H21B 0.9800
C21 H21C 0.9800
C21 H21A 0.9800
C22 H22B 0.9800
C22 H22C 0.9800
C22 H22A 0.9800
C23 C24 1.399(8)
C23 C28 1.402(8)
C24 C25 1.378(9)
C24 H24 0.9500
C25 C26 1.377(9)
C25 C29 1.504(10)
C26 C27 1.380(9)
C26 H26 0.9500
C27 C28 1.378(8)
C27 C30 1.481(10)
C28 H28 0.9500
C31 C36 1.385(9)
C31 C32 1.402(8)
C32 C33 1.383(9)
C32 H32 0.9500
C33 C34 1.367(9)
C33 C37 1.513(10)
C34 C35 1.386(9)
C34 H34 0.9500
C35 C36 1.394(8)
C35 C38 1.469(9)
C36 H36 0.9500
C39 C40 1.414(8)
C39 C44 1.418(8)
C40 C41 1.369(9)
C40 H40 0.9500
C41 C42 1.377(9)
C41 C45 1.518(9)
C42 C43 1.400(9)
C42 H42 0.9500
C43 C44 1.382(9)
C43 C46 1.493(9)
C44 H44 0.9500
C47 C48 1.394(9)
C47 C52 1.400(9)
C48 C49 1.406(9)
C48 H48 0.9500
C49 C50 1.382(10)
C49 C53 1.487(10)
C50 C51 1.383(10)
C50 H50 0.9500
C51 C52 1.382(9)
C51 C54 1.518(11)
C52 H52 0.9500
C55 C60 1.398(8)
C55 C56 1.402(8)
C56 C57 1.387(9)
C56 H56 0.9500
C57 C58 1.387(9)
C57 C61 1.474(9)
C58 C59 1.376(9)
C58 H58 0.9500
C59 C60 1.400(9)
C59 C62 1.481(10)
C60 H60 0.9500
C63 C64 1.388(9)
C63 C68 1.397(9)
C64 C65 1.392(8)
C64 H64 0.9500
C65 C66 1.384(9)
C65 C69 1.476(10)
C66 C67 1.366(10)
C66 H66 0.9500
C67 C68 1.385(9)
C67 C70 1.492(10)
C68 H68 0.9500
C71 C76 1.402(8)
C71 C72 1.419(8)
C72 C73 1.378(9)
C72 H72 0.9500
C73 C74 1.377(9)
C73 C77 1.498(9)
C74 C75 1.383(9)
C74 H74 0.9500
C75 C76 1.375(9)
C75 C78 1.483(9)
C76 H76 0.9500
C79 C84 1.392(8)
C79 C80 1.409(9)
C80 C81 1.374(9)
C80 H80 0.9500
C81 C82 1.371(9)
C81 C85 1.499(10)
C82 C83 1.373(9)
C82 H82 0.9500
C83 C84 1.392(8)
C83 C86 1.488(9)
C84 H84 0.9500

loop_
_geom_torsion_atom_site_label_1
_geom_torsion_atom_site_label_2
_geom_torsion_atom_site_label_3
_geom_torsion_atom_site_label_4
_geom_torsion
N1 Zr1 Zr2 N5 87.3(4)
N3 Zr1 Zr2 N5 -90.5(4)
N2 Zr1 Zr2 N5 179.0(4)
N4 Zr1 Zr2 N5 -1.9(4)
N1 Zr1 Zr2 N7 -88.5(3)
N3 Zr1 Zr2 N7 93.6(3)
N2 Zr1 Zr2 N7 3.1(3)
N4 Zr1 Zr2 N7 -177.8(3)
N1 Zr1 Zr2 N8 179.1(3)
N3 Zr1 Zr2 N8 1.2(3)
N2 Zr1 Zr2 N8 -89.3(3)
N4 Zr1 Zr2 N8 89.8(3)
N1 Zr1 Zr2 N6 -0.9(3)
N3 Zr1 Zr2 N6 -178.8(3)
N2 Zr1 Zr2 N6 90.7(3)
N4 Zr1 Zr2 N6 -90.2(3)
N3 Zr1 N1 C8 79.2(8)
N2 Zr1 N1 C8 151.5(8)
N4 Zr1 N1 C8 5.6(8)
Zr2 Zr1 N1 C8 -99.1(8)
N3 Zr1 N1 C1 -85.7(7)
N2 Zr1 N1 C1 -13.4(6)
N4 Zr1 N1 C1 -159.2(7)
Zr2 Zr1 N1 C1 96.1(7)
N1 Zr1 N2 C3 -86.7(7)
N3 Zr1 N2 C3 16.8(7)
N4 Zr1 N2 C3 -38.0(8)
Zr2 Zr1 N2 C3 140.8(6)
N1 Zr1 N2 C9 147.8(8)
N3 Zr1 N2 C9 -108.6(8)
N4 Zr1 N2 C9 -163.5(7)
Zr2 Zr1 N2 C9 15.4(8)
N1 Zr1 N2 C2 29.1(6)
N3 Zr1 N2 C2 132.6(7)
N4 Zr1 N2 C2 77.8(7)
Zr2 Zr1 N2 C2 -103.4(6)
N1 Zr1 N3 C4 81.5(5)
N2 Zr1 N3 C4 10.9(5)
N4 Zr1 N3 C4 153.6(6)
Zr2 Zr1 N3 C4 -100.0(5)
N1 Zr1 N3 C5 -38.3(6)
N2 Zr1 N3 C5 -108.9(6)
N4 Zr1 N3 C5 33.8(5)
Zr2 Zr1 N3 C5 140.1(5)
N1 Zr1 N3 C10 -153.8(6)
N2 Zr1 N3 C10 135.6(6)
N4 Zr1 N3 C10 -81.7(6)
Zr2 Zr1 N3 C10 24.6(7)
N1 Zr1 N4 C6 91.5(8)
N3 Zr1 N4 C6 -11.4(8)
N2 Zr1 N4 C6 43.2(9)
Zr2 Zr1 N4 C6 -135.7(7)
N1 Zr1 N4 C11 -139.7(7)
N3 Zr1 N4 C11 117.5(7)
N2 Zr1 N4 C11 172.0(6)
Zr2 Zr1 N4 C11 -6.9(7)
N1 Zr1 N4 C7 -26.1(5)
N3 Zr1 N4 C7 -128.9(5)
N2 Zr1 N4 C7 -74.4(6)
Zr2 Zr1 N4 C7 106.8(5)
N7 Zr2 N5 C12 78.3(6)
N8 Zr2 N5 C12 150.9(6)
N6 Zr2 N5 C12 5.0(6)
Zr1 Zr2 N5 C12 -98.4(6)
N7 Zr2 N5 C19 -90.3(6)
N8 Zr2 N5 C19 -17.7(6)
N6 Zr2 N5 C19 -163.7(7)
Zr1 Zr2 N5 C19 92.9(6)
N5 Zr2 N6 C20 -145.3(6)
N7 Zr2 N6 C20 113.1(6)
N8 Zr2 N6 C20 168.0(6)
Zr1 Zr2 N6 C20 -12.0(6)
N5 Zr2 N6 C13 -25.9(5)
N7 Zr2 N6 C13 -127.4(5)
N8 Zr2 N6 C13 -72.6(5)
Zr1 Zr2 N6 C13 107.4(5)
N5 Zr2 N6 C14 92.9(6)
N7 Zr2 N6 C14 -8.6(6)
N8 Zr2 N6 C14 46.2(7)
Zr1 Zr2 N6 C14 -133.8(6)
N5 Zr2 N7 C21 -161.7(6)
N8 Zr2 N7 C21 128.5(6)
N6 Zr2 N7 C21 -89.7(6)
Zr1 Zr2 N7 C21 15.4(6)
N5 Zr2 N7 C15 -38.5(6)
N8 Zr2 N7 C15 -108.3(5)
N6 Zr2 N7 C15 33.6(5)
Zr1 Zr2 N7 C15 138.6(5)
N5 Zr2 N7 C16 76.1(5)
N8 Zr2 N7 C16 6.3(4)
N6 Zr2 N7 C16 148.1(5)
Zr1 Zr2 N7 C16 -106.8(4)
N5 Zr2 N8 C17 -81.9(5)
N7 Zr2 N8 C17 20.4(5)
N6 Zr2 N8 C17 -34.5(6)
Zr1 Zr2 N8 C17 145.5(5)
N5 Zr2 N8 C18 35.0(5)
N7 Zr2 N8 C18 137.3(5)
N6 Zr2 N8 C18 82.4(6)
Zr1 Zr2 N8 C18 -97.6(5)
N5 Zr2 N8 C22 156.0(6)
N7 Zr2 N8 C22 -101.7(6)
N6 Zr2 N8 C22 -156.6(5)
Zr1 Zr2 N8 C22 23.4(6)
C8 N1 C1 C2 -173.3(10)
Zr1 N1 C1 C2 -6.9(11)
N1 C1 C2 N2 36.0(12)
C3 N2 C2 C1 70.4(11)
C9 N2 C2 C1 -168.7(8)
Zr1 N2 C2 C1 -44.4(10)
C9 N2 C3 C4 85.8(10)
C2 N2 C3 C4 -155.3(9)
Zr1 N2 C3 C4 -42.6(10)
C5 N3 C4 C3 78.3(9)
C10 N3 C4 C3 -165.8(7)
Zr1 N3 C4 C3 -37.2(8)
N2 C3 C4 N3 54.8(11)
C4 N3 C5 C6 -174.9(9)
C10 N3 C5 C6 67.7(10)
Zr1 N3 C5 C6 -54.5(10)
C11 N4 C6 C5 -147.2(10)
C7 N4 C6 C5 98.4(11)
Zr1 N4 C6 C5 -14.1(13)
N3 C5 C6 N4 47.7(14)
C6 N4 C7 C8 -72.1(10)
C11 N4 C7 C8 169.3(8)
Zr1 N4 C7 C8 45.2(8)
C1 N1 C8 C7 -174.8(9)
Zr1 N1 C8 C7 19.1(13)
N4 C7 C8 N1 -43.6(12)
C19 N5 C12 C13 -172.8(7)
Zr2 N5 C12 C13 17.5(9)
C20 N6 C13 C12 170.0(7)
C14 N6 C13 C12 -72.8(9)
Zr2 N6 C13 C12 44.5(7)
N5 C12 C13 N6 -42.7(9)
C20 N6 C14 C15 -146.6(8)
C13 N6 C14 C15 95.2(9)
Zr2 N6 C14 C15 -18.5(9)
C21 N7 C15 C14 71.0(8)
C16 N7 C15 C14 -170.7(7)
Zr2 N7 C15 C14 -55.9(8)
N6 C14 C15 N7 52.2(10)
C21 N7 C16 C17 -161.9(7)
C15 N7 C16 C17 77.4(8)
Zr2 N7 C16 C17 -34.2(8)
N7 C16 C17 N8 56.1(9)
C18 N8 C17 C16 -159.9(7)
C22 N8 C17 C16 81.6(8)
Zr2 N8 C17 C16 -46.6(8)
C17 N8 C18 C19 66.0(9)
C22 N8 C18 C19 -176.4(7)
Zr2 N8 C18 C19 -49.6(8)
N8 C18 C19 N5 37.7(10)
C12 N5 C19 C18 -174.0(7)
Zr2 N5 C19 C18 -4.2(10)
C39 B1 C23 C24 -89.8(7)
C31 B1 C23 C24 149.7(6)
C47 B1 C23 C24 31.2(9)
C39 B1 C23 C28 85.3(7)
C31 B1 C23 C28 -35.1(8)
C47 B1 C23 C28 -153.7(6)
C28 C23 C24 C25 0.4(10)
B1 C23 C24 C25 175.8(6)
C23 C24 C25 C26 -1.0(11)
C23 C24 C25 C29 177.1(7)
C24 C25 C26 C27 0.5(10)
C29 C25 C26 C27 -177.6(7)
C25 C26 C27 C28 0.7(10)
C25 C26 C27 C30 -177.0(7)
C26 C27 C28 C23 -1.4(10)
C30 C27 C28 C23 176.3(6)
C24 C23 C28 C27 0.8(9)
B1 C23 C28 C27 -174.8(6)
C26 C25 C29 F3 120.9(9)
C24 C25 C29 F3 -57.2(11)
C26 C25 C29 F2 -8.7(12)
C24 C25 C29 F2 173.2(8)
C26 C25 C29 F1 -125.2(8)
C24 C25 C29 F1 56.7(10)
C28 C27 C30 F6 35.0(11)
C26 C27 C30 F6 -147.3(8)
C28 C27 C30 F5 -85.3(10)
C26 C27 C30 F5 92.4(9)
C28 C27 C30 F4 154.8(7)
C26 C27 C30 F4 -27.5(11)
C39 B1 C31 C36 153.7(5)
C23 B1 C31 C36 -89.3(7)
C47 B1 C31 C36 32.9(8)
C39 B1 C31 C32 -31.0(8)
C23 B1 C31 C32 86.1(7)
C47 B1 C31 C32 -151.8(6)
C36 C31 C32 C33 -1.8(9)
B1 C31 C32 C33 -177.5(6)
C31 C32 C33 C34 2.5(10)
C31 C32 C33 C37 -178.3(7)
C32 C33 C34 C35 -1.1(10)
C37 C33 C34 C35 179.7(7)
C33 C34 C35 C36 -0.7(9)
C33 C34 C35 C38 177.8(6)
C32 C31 C36 C35 0.0(9)
B1 C31 C36 C35 175.7(5)
C34 C35 C36 C31 1.3(9)
C38 C35 C36 C31 -177.2(6)
C34 C33 C37 F9 -138.0(7)
C32 C33 C37 F9 42.7(10)
C34 C33 C37 F8 -15.2(12)
C32 C33 C37 F8 165.6(7)
C34 C33 C37 F7 104.5(8)
C32 C33 C37 F7 -74.8(9)
C34 C35 C38 F12 131.4(6)
C36 C35 C38 F12 -50.1(8)
C34 C35 C38 F10 -108.2(7)
C36 C35 C38 F10 70.3(8)
C34 C35 C38 F11 11.8(9)
C36 C35 C38 F11 -169.8(6)
C23 B1 C39 C40 32.1(8)
C31 B1 C39 C40 150.3(5)
C47 B1 C39 C40 -90.7(7)
C23 B1 C39 C44 -151.7(5)
C31 B1 C39 C44 -33.5(8)
C47 B1 C39 C44 85.6(7)
C44 C39 C40 C41 -0.6(8)
B1 C39 C40 C41 175.9(6)
C39 C40 C41 C42 3.1(10)
C39 C40 C41 C45 179.5(6)
C40 C41 C42 C43 -2.7(9)
C45 C41 C42 C43 -179.2(6)
C41 C42 C43 C44 0.2(9)
C41 C42 C43 C46 176.7(6)
C42 C43 C44 C39 2.3(9)
C46 C43 C44 C39 -174.3(6)
C40 C39 C44 C43 -2.0(9)
B1 C39 C44 C43 -178.5(6)
C40 C41 C45 F15 156.4(7)
C42 C41 C45 F15 -27.1(10)
C40 C41 C45 F13 -79.6(9)
C42 C41 C45 F13 97.0(8)
C40 C41 C45 F14 37.1(9)
C42 C41 C45 F14 -146.3(6)
C44 C43 C46 F17 87.4(8)
C42 C43 C46 F17 -89.2(8)
C44 C43 C46 F18 -33.2(9)
C42 C43 C46 F18 150.3(6)
C44 C43 C46 F16 -151.7(6)
C42 C43 C46 F16 31.7(9)
C39 B1 C47 C48 -33.2(7)
C23 B1 C47 C48 -152.1(6)
C31 B1 C47 C48 88.6(7)
C39 B1 C47 C52 152.9(5)
C23 B1 C47 C52 34.1(8)
C31 B1 C47 C52 -85.2(7)
C52 C47 C48 C49 0.7(9)
B1 C47 C48 C49 -173.4(5)
C47 C48 C49 C50 0.4(9)
C47 C48 C49 C53 -178.6(6)
C48 C49 C50 C51 -1.5(9)
C53 C49 C50 C51 177.4(6)
C49 C50 C51 C52 1.5(10)
C49 C50 C51 C54 -178.0(6)
C50 C51 C52 C47 -0.4(10)
C54 C51 C52 C47 179.1(6)
C48 C47 C52 C51 -0.7(9)
B1 C47 C52 C51 173.5(6)
C50 C49 C53 F19 -98.7(7)
C48 C49 C53 F19 80.3(8)
C50 C49 C53 F21 141.3(6)
C48 C49 C53 F21 -39.8(9)
C50 C49 C53 F20 21.1(9)
C48 C49 C53 F20 -159.9(6)
C52 C51 C54 F23 -74.4(10)
C50 C51 C54 F23 105.1(10)
C52 C51 C54 F22 44.3(11)
C50 C51 C54 F22 -136.2(8)
C52 C51 C54 F24 166.0(7)
C50 C51 C54 F24 -14.5(11)
C71 B2 C55 C60 32.1(8)
C63 B2 C55 C60 -85.8(7)
C79 B2 C55 C60 152.3(6)
C71 B2 C55 C56 -152.0(5)
C63 B2 C55 C56 90.1(7)
C79 B2 C55 C56 -31.8(8)
C60 C55 C56 C57 1.8(9)
B2 C55 C56 C57 -174.4(6)
C55 C56 C57 C58 -2.5(10)
C55 C56 C57 C61 176.7(6)
C56 C57 C58 C59 0.5(10)
C61 C57 C58 C59 -178.6(6)
C57 C58 C59 C60 1.8(10)
C57 C58 C59 C62 -179.7(8)
C56 C55 C60 C59 0.7(9)
B2 C55 C60 C59 176.9(6)
C58 C59 C60 C55 -2.5(11)
C62 C59 C60 C55 179.0(7)
C56 C57 C61 F25 45.8(9)
C58 C57 C61 F25 -135.1(7)
C56 C57 C61 F27 -73.3(9)
C58 C57 C61 F27 105.8(8)
C56 C57 C61 F26 165.3(7)
C58 C57 C61 F26 -15.5(10)
C58 C59 C62 F30 -112.6(9)
C60 C59 C62 F30 65.9(11)
C58 C59 C62 F28 8.1(14)
C60 C59 C62 F28 -173.4(8)
C58 C59 C62 F29 132.3(8)
C60 C59 C62 F29 -49.2(11)
C55 B2 C63 C64 38.9(8)
C71 B2 C63 C64 -80.5(7)
C79 B2 C63 C64 158.3(6)
C55 B2 C63 C68 -146.0(6)
C71 B2 C63 C68 94.7(7)
C79 B2 C63 C68 -26.6(9)
C68 C63 C64 C65 1.3(10)
B2 C63 C64 C65 176.8(6)
C63 C64 C65 C66 0.6(10)
C63 C64 C65 C69 -176.9(6)
C64 C65 C66 C67 -1.8(11)
C69 C65 C66 C67 175.6(7)
C65 C66 C67 C68 1.1(12)
C65 C66 C67 C70 176.8(8)
C66 C67 C68 C63 0.9(12)
C70 C67 C68 C63 -174.9(8)
C64 C63 C68 C67 -2.0(10)
B2 C63 C68 C67 -177.4(7)
C66 C65 C69 F32 8.1(10)
C64 C65 C69 F32 -174.5(6)
C66 C65 C69 F31 130.0(7)
C64 C65 C69 F31 -52.6(9)
C66 C65 C69 F33 -113.3(8)
C64 C65 C69 F33 64.2(9)
C66 C67 C70 F34 -114.0(10)
C68 C67 C70 F34 61.9(12)
C66 C67 C70 F36 15.5(13)
C68 C67 C70 F36 -168.6(8)
C66 C67 C70 F35 131.5(8)
C68 C67 C70 F35 -52.7(10)
C55 B2 C71 C76 36.9(8)
C63 B2 C71 C76 154.9(5)
C79 B2 C71 C76 -82.4(7)
C55 B2 C71 C72 -140.8(5)
C63 B2 C71 C72 -22.8(8)
C79 B2 C71 C72 99.9(6)
C76 C71 C72 C73 1.6(9)
B2 C71 C72 C73 179.5(6)
C71 C72 C73 C74 -0.6(10)
C71 C72 C73 C77 -178.0(6)
C72 C73 C74 C75 0.0(9)
C77 C73 C74 C75 177.5(6)
C73 C74 C75 C76 -0.7(9)
C73 C74 C75 C78 -175.0(6)
C74 C75 C76 C71 1.9(9)
C78 C75 C76 C71 176.2(6)
C72 C71 C76 C75 -2.2(9)
B2 C71 C76 C75 179.9(6)
C74 C73 C77 F37 -168.7(6)
C72 C73 C77 F37 8.8(10)
C74 C73 C77 F39 67.3(8)
C72 C73 C77 F39 -115.2(7)
C74 C73 C77 F38 -50.7(9)
C72 C73 C77 F38 126.8(7)
C76 C75 C78 F41 30.3(9)
C74 C75 C78 F41 -155.3(6)
C76 C75 C78 F42 -90.5(7)
C74 C75 C78 F42 84.0(8)
C76 C75 C78 F40 150.6(6)
C74 C75 C78 F40 -35.0(8)
C55 B2 C79 C84 -93.0(7)
C71 B2 C79 C84 27.6(8)
C63 B2 C79 C84 147.7(6)
C55 B2 C79 C80 82.8(7)
C71 B2 C79 C80 -156.7(5)
C63 B2 C79 C80 -36.5(8)
C84 C79 C80 C81 1.1(9)
B2 C79 C80 C81 -175.0(6)
C79 C80 C81 C82 0.2(10)
C79 C80 C81 C85 -179.1(6)
C80 C81 C82 C83 -1.0(10)
C85 C81 C82 C83 178.4(7)
C81 C82 C83 C84 0.4(10)
C81 C82 C83 C86 -177.8(6)
C80 C79 C84 C83 -1.7(9)
B2 C79 C84 C83 174.2(6)
C82 C83 C84 C79 1.0(10)
C86 C83 C84 C79 179.2(6)
C82 C81 C85 F44 148.3(8)
C80 C81 C85 F44 -32.4(11)
C82 C81 C85 F43 21.5(11)
C80 C81 C85 F43 -159.2(7)
C82 C81 C85 F45 -94.9(9)
C80 C81 C85 F45 84.4(8)
C82 C83 C86 F47 -19.1(10)
C84 C83 C86 F47 162.8(6)
C82 C83 C86 F46 -141.7(7)
C84 C83 C86 F46 40.2(9)
C82 C83 C86 F48 100.3(8)
C84 C83 C86 F48 -77.9(8)
